data_7133812
loop_
_publ_author_name
'Qiu, Xujun'
'Pohl, Eric'
'Jung, Andr&#xe9;'
'Cai, Qianyu'
'Su, Haopu'
'Fuhr, Olaf'
'Schepers, Ute'
'Br&#xe4;se, Stefan'

_publ_section_title
;
 Modulating the photolysis of aryl azides in a supramolecular host to
 develop photoactivatable fluorophores.
;
_journal_issue 88
_journal_name_full 'Chemical communications (Cambridge, England)'
_journal_page_first 12856
_journal_page_last 12859
_journal_paper_doi 10.1039/d4cc03907f
_journal_volume 60
_journal_year 2024
_chemical_formula_moiety 'Cl, 2.5(H2 O), C24 H20 N5'
_chemical_formula_sum 'C24 H25 Cl N5 O2.5'
_chemical_formula_weight 458.94
_space_group_crystal_system triclinic
_space_group_IT_number 2
_space_group_name_Hall '-P 1'
_space_group_name_H-M_alt 'P -1'
_atom_sites_solution_hydrogens mixed
_atom_sites_solution_primary dual
_audit_creation_date 2024-04-23
_audit_creation_method
;
Olex2 1.5
(compiled 2024.02.16 svn.r378c4104 for OlexSys, GUI svn.r6928)
;
_audit_update_record
;
2024-04-25 deposited with the CCDC.	2024-10-02 downloaded from the CCDC.
;
_cell_angle_alpha 101.497(2)
_cell_angle_beta 93.876(2)
_cell_angle_gamma 103.476(2)
_cell_formula_units_Z 4
_cell_length_a 9.5693(2)
_cell_length_b 10.1473(2)
_cell_length_c 24.8566(6)
_cell_measurement_reflns_used 35790
_cell_measurement_temperature 180
_cell_measurement_theta_max 64.52
_cell_measurement_theta_min 3.18
_cell_volume 2283.56(9)
_computing_cell_refinement
;
X-Area Recipe 2.0.1 (STOE, 2023)
;
_computing_data_collection
;
X-Area Pilatus3_SV 1.31.192.0 (STOE, 2023)
;
_computing_data_reduction
;
X-Area Integrate 2.5.15.0 (STOE, 2023)
X-Area LANA 2.7.12 (STOE, 2023)
;
_computing_molecular_graphics 'Olex2 1.5 (Dolomanov et al., 2009)'
_computing_publication_material
;
STOE & Cie GmbH, X-Area, software package for collecting single-crystal or
multi-domain crystal data on STOE area-detector diffractometers, for image 
processing, for the correction and scaling of reflection intensities and 
for outlier rejection, version 2.3, Darmstadt 2023
;
_computing_structure_refinement 'SHELXL 2018/3 (Sheldrick, 2015)'
_computing_structure_solution 'SHELXT  (Sheldrick, 2015)'
_diffrn_ambient_temperature 180
_diffrn_detector 'Eiger R 4M'
_diffrn_detector_area_resol_mean 13.33
_diffrn_detector_type DECTRIS
_diffrn_measured_fraction_theta_full 0.987
_diffrn_measured_fraction_theta_max 0.978
_diffrn_measurement_details
;
 2047 frames, detector distance = 80 mm
;
_diffrn_measurement_device 'Eulerian 4-circle diffractometer'
_diffrn_measurement_device_type 'Stoe StadiVari'
_diffrn_measurement_method 'rotation method, \w scans'
_diffrn_radiation_collimation '1.2 0.6 mm diameter'
_diffrn_radiation_monochromator 'Graded multilayer mirror'
_diffrn_radiation_polarisn_norm 0
_diffrn_radiation_probe x-ray
_diffrn_radiation_type 'Ga K\a'
_diffrn_radiation_wavelength 1.34143
_diffrn_reflns_av_R_equivalents 0.0269
_diffrn_reflns_av_unetI/netI 0.0219
_diffrn_reflns_Laue_measured_fraction_full 0.987
_diffrn_reflns_Laue_measured_fraction_max 0.978
_diffrn_reflns_limit_h_max 12
_diffrn_reflns_limit_h_min -5
_diffrn_reflns_limit_k_max 11
_diffrn_reflns_limit_k_min -13
_diffrn_reflns_limit_l_max 32
_diffrn_reflns_limit_l_min -32
_diffrn_reflns_number 37773
_diffrn_reflns_point_group_measured_fraction_full 0.987
_diffrn_reflns_point_group_measured_fraction_max 0.978
_diffrn_reflns_theta_full 53.597
_diffrn_reflns_theta_max 62.499
_diffrn_reflns_theta_min 3.180
_diffrn_source 'Metal Jet D2+'
_diffrn_source_current 3.57
_diffrn_source_power 0.250
_diffrn_source_target Ga
_diffrn_source_type 'Metal Jet D2+'
_diffrn_source_voltage 70
_exptl_absorpt_coefficient_mu 1.153
_exptl_absorpt_correction_T_max 0.9678
_exptl_absorpt_correction_T_min 0.8774
_exptl_absorpt_correction_type multi-scan
_exptl_absorpt_process_details
;
STOE LANA, absorption correction by scaling of reflection intensities.
J. Koziskova, F. Hahn, J. Richter, J. Kozisek, "Comparison of different
absorption corrections on the model structure of tetrakis(\m~2~-acetato)-
diaqua-di-copper(II)", Acta Chimica Slovaca, vol. 9, no. 2, 2016, pp. 136 - 140.
;
_exptl_crystal_colour yellow
_exptl_crystal_colour_primary yellow
_exptl_crystal_density_diffrn 1.335
_exptl_crystal_density_method 'not measured'
_exptl_crystal_description plate
_exptl_crystal_F_000 964
_exptl_crystal_size_max 0.12
_exptl_crystal_size_mid 0.1
_exptl_crystal_size_min 0.03
_refine_diff_density_max 0.913
_refine_diff_density_min -0.907
_refine_diff_density_rms 0.080
_refine_ls_extinction_method none
_refine_ls_goodness_of_fit_ref 1.063
_refine_ls_hydrogen_treatment constr
_refine_ls_matrix_type full
_refine_ls_number_parameters 603
_refine_ls_number_reflns 10827
_refine_ls_number_restraints 0
_refine_ls_restrained_S_all 1.063
_refine_ls_R_factor_all 0.0822
_refine_ls_R_factor_gt 0.0691
_refine_ls_shift/su_max 1.490
_refine_ls_shift/su_mean 0.041
_refine_ls_structure_factor_coef Fsqd
_refine_ls_weighting_details 'w=1/[\s^2^(Fo^2^)+(0.1465P)^2^+1.0542P] where P=(Fo^2^+2Fc^2^)/3'
_refine_ls_weighting_scheme calc
_refine_ls_wR_factor_gt 0.2164
_refine_ls_wR_factor_ref 0.2283
_reflns_Friedel_coverage 0.000
_reflns_number_gt 8429
_reflns_number_total 10827
_reflns_threshold_expression 'I > 2\s(I)'
_cod_data_source_file d4cc03907f2.cif
_cod_data_source_block xqr271s-2
_cod_depositor_comments 'Adding full bibliography for 7133811--7133812.cif.'
_cod_original_formula_sum 'C24 H25 Cl N5 O2.50'
_cod_database_code 7133812
_shelx_shelxl_version_number 2018/3
_shelx_space_group_comment
;
The symmetry employed for this shelxl refinement is uniquely defined
by the following loop, which should always be used as a source of
symmetry information in preference to the above space-group names.
They are only intended as comments.
;
_shelx_estimated_absorpt_t_max 0.966
_shelx_estimated_absorpt_t_min 0.874
_olex2_refinement_description
;
1. Fixed Uiso
 At 1.2 times of:
  All C(H) groups
 At 1.5 times of:
  All C(H,H,H) groups, All O(H,H) groups
2.a Free rotating group:
 O1(H1A,H1B), O2(H2A,H2B), O3(H3A,H3B), O4(H4A,H4B), O5(H5A,H5B)
2.b Aromatic/amide H refined with riding coordinates:
 C2(H2), C3(H3), C4(H4), C5(H5), C6(H6), C8(H8), C9(H9), C10(H10), C11(H11),
 C12(H12), C14(H14), C15(H15), C17(H17), C18(H18), C21(H21), C22(H22), C23(H23),
  C26(H26), C27(H27), C28(H28), C29(H29), C30(H30), C32(H32), C33(H33),
 C34(H34), C35(H35), C36(H36), C38(H38), C39(H39), C41(H41), C42(H42), C45(H45),
  C46(H46), C47(H47)
2.c Idealised Me refined as rotating group:
 C24(H24A,H24B,H24C), C48(H48A,H48B,H48C)
;
_olex2_submission_special_instructions 'No special instructions were received'
_stoe_detector_distance '80.0 mm'
_stoe_detector_pixelsize_x '0.075 mm'
_stoe_detector_pixelsize_y '0.075 mm'
_stoe_detector_size_x '15.5 cm'
_stoe_detector_size_y '16.2 cm'
_stoe_evaluation_integration_a 18.0
_stoe_evaluation_integration_b 0.4
_stoe_evaluation_integration_ems 0.014
_stoe_evaluation_lana_bis_l_even_max -
_stoe_evaluation_lana_bis_l_odd_max -
_stoe_evaluation_lana_bos_l_even_max 4
_stoe_evaluation_lana_bos_l_odd_max 1
_stoe_evaluation_lana_completeness 97.8
_stoe_evaluation_lana_dxs_max_order -
_stoe_evaluation_lana_dys_max_order -
_stoe_evaluation_lana_fs_max_order 3
_stoe_evaluation_lana_max_2theta_available 128.2
_stoe_evaluation_lana_max_2theta_desired 125.0
_stoe_evaluation_lana_mean_redundancy 3.5
_stoe_evaluation_lana_number_refls_after_or 37777
_stoe_evaluation_lana_number_refls_outliers 6932
_stoe_evaluation_lana_number_refls_total 44709
_stoe_evaluation_lana_number_refls_unique 10830
_stoe_evaluation_lana_number_refls_written 37777
_stoe_evaluation_lana_or_c1 0.035
_stoe_evaluation_lana_or_c2 0
_stoe_evaluation_lana_or_c3 0
_stoe_evaluation_lana_or_c4 0.7
_stoe_evaluation_lana_point_group -1
_stoe_evaluation_lana_table
;
#----------------------------------------------------------------------------
2Theta          12.0   25.4   38.8   52.2   65.6   79.0   92.4  105.8  119.2
#----------------------------------------------------------------------------
<Resolution>    5.55   2.91   1.94   1.51   1.24   1.06   0.93   0.84   0.78
N(total)          92    380   1607   6113   8138   7794   8323   7405   4857
<Redundancy>     1.4    1.5    2.3    4.9    4.7    3.8    3.7    3.2    2.4
Complet. [%%]    86.6   92.7   98.5  100.0   99.9   97.2   99.2   99.2   93.6
<I/sigma>      219.3  216.0   78.7   39.5   26.3   15.3    7.9    5.1    4.6
R(int)         0.013  0.019  0.019  0.021  0.022  0.030  0.048  0.070  0.078
#----------------------------------------------------------------------------
;
_stoe_measurement_identifier XQR271S-2
_stoe_measurement_max_exposure_per_frame '1.0 s'
_stoe_measurement_mean_exposure_per_frame '1.0 s'
_stoe_measurement_min_exposure_per_frame '1.0 s'
_stoe_measurement_total_exposure_time '34 min'
_stoe_measurement_total_frame_number 2047
_stoe_measurement_total_run_number 24
_stoe_measurement_tube_power '250 W'

loop_
_space_group_symop_operation_xyz
'x, y, z'
'-x, -y, -z'

loop_
_atom_site_label
_atom_site_type_symbol
_atom_site_fract_x
_atom_site_fract_y
_atom_site_fract_z
_atom_site_U_iso_or_equiv
_atom_site_adp_type
_atom_site_occupancy
_atom_site_site_symmetry_order
_atom_site_calc_flag
_atom_site_refinement_flags_posn
_atom_site_refinement_flags_adp
_atom_site_refinement_flags_occupancy
_atom_site_disorder_assembly
_atom_site_disorder_group
Cl1 Cl 0.74405(9) 0.75203(8) 0.53064(3) 0.0558(2) Uani 1 1 d . . . . .
Cl2 Cl -0.07214(9) 0.23353(12) 0.66749(5) 0.0767(3) Uani 1 1 d . . . . .
O1 O -0.2270(4) 0.2575(5) 0.55506(16) 0.1120(13) Uani 1 1 d G . . . .
H1A H -0.186343 0.201349 0.535969 0.168 Uiso 1 1 d G U . . .
H1B H -0.182332 0.275867 0.587510 0.168 Uiso 1 1 d G U . . .
O2 O 0.0524(5) 1.3046(7) 0.7901(3) 0.153(2) Uani 1 1 d G . . . .
H2A H 0.017350 1.215677 0.786568 0.229 Uiso 1 1 d G U . . .
H2B H 0.140508 1.320188 0.781609 0.229 Uiso 1 1 d G U . . .
O3 O 0.0247(3) 0.6473(4) 0.51024(15) 0.0881(9) Uani 1 1 d G . . . .
H3A H 0.004473 0.561871 0.511481 0.132 Uiso 1 1 d G U . . .
H3B H 0.053589 0.656366 0.479267 0.132 Uiso 1 1 d G U . . .
O4 O 0.5125(3) 0.8730(4) 0.47195(15) 0.0877(9) Uani 1 1 d G . . . .
H4A H 0.430893 0.816689 0.459229 0.131 Uiso 1 1 d G U . . .
H4B H 0.567258 0.830814 0.486068 0.131 Uiso 1 1 d G U . . .
O5 O 0.6989(4) 0.9330(4) 0.64306(14) 0.0934(10) Uani 1 1 d G . . . .
H5A H 0.698240 0.886007 0.610578 0.140 Uiso 1 1 d G U . . .
H5B H 0.758147 1.010594 0.644394 0.140 Uiso 1 1 d G U . . .
N1 N 0.52638(18) 1.12987(19) 0.84892(7) 0.0273(4) Uani 1 1 d . . . . .
N2 N 0.3826(2) 1.5209(2) 0.58651(8) 0.0370(4) Uani 1 1 d . . . . .
N3 N 0.6910(2) 1.4664(3) 0.66667(10) 0.0452(5) Uani 1 1 d . . . . .
N4 N 0.7918(3) 1.5282(3) 0.64496(10) 0.0523(6) Uani 1 1 d . . . . .
N5 N 0.8959(3) 1.5793(4) 0.63001(15) 0.0764(10) Uani 1 1 d . . . . .
C1 C 0.4149(2) 1.0774(2) 0.87982(8) 0.0241(4) Uani 1 1 d . . . . .
C2 C 0.4387(2) 1.1081(2) 0.93766(9) 0.0276(4) Uani 1 1 d . . . . .
H2 H 0.529054 1.165132 0.956318 0.033 Uiso 1 1 calc R U . . .
C3 C 0.3302(2) 1.0552(2) 0.96780(9) 0.0306(4) Uani 1 1 d . . . . .
H3 H 0.347494 1.075008 1.007016 0.037 Uiso 1 1 calc R U . . .
C4 C 0.1974(2) 0.9741(2) 0.94130(10) 0.0326(5) Uani 1 1 d . . . . .
H4 H 0.122990 0.939621 0.962092 0.039 Uiso 1 1 calc R U . . .
C5 C 0.1740(2) 0.9433(2) 0.88374(10) 0.0317(4) Uani 1 1 d . . . . .
H5 H 0.082733 0.888176 0.865262 0.038 Uiso 1 1 calc R U . . .
C6 C 0.2827(2) 0.9925(2) 0.85313(9) 0.0277(4) Uani 1 1 d . . . . .
H6 H 0.266800 0.968123 0.813875 0.033 Uiso 1 1 calc R U . . .
C7 C 0.6721(2) 1.1470(2) 0.87184(8) 0.0254(4) Uani 1 1 d . . . . .
C8 C 0.7730(2) 1.2740(2) 0.87991(10) 0.0304(4) Uani 1 1 d . . . . .
H8 H 0.746220 1.350381 0.869184 0.036 Uiso 1 1 calc R U . . .
C9 C 0.9134(2) 1.2897(2) 0.90369(11) 0.0356(5) Uani 1 1 d . . . . .
H9 H 0.982398 1.376665 0.909087 0.043 Uiso 1 1 calc R U . . .
C10 C 0.9530(2) 1.1788(2) 0.91954(10) 0.0346(5) Uani 1 1 d . . . . .
H10 H 1.049065 1.189473 0.935585 0.042 Uiso 1 1 calc R U . . .
C11 C 0.8521(2) 1.0524(2) 0.91191(9) 0.0315(4) Uani 1 1 d . . . . .
H11 H 0.878919 0.976464 0.922929 0.038 Uiso 1 1 calc R U . . .
C12 C 0.7118(2) 1.0361(2) 0.88824(9) 0.0277(4) Uani 1 1 d . . . . .
H12 H 0.642828 0.949148 0.883228 0.033 Uiso 1 1 calc R U . . .
C13 C 0.4982(2) 1.1785(2) 0.80121(8) 0.0263(4) Uani 1 1 d . . . . .
C14 C 0.5953(2) 1.1837(2) 0.76151(9) 0.0296(4) Uani 1 1 d . . . . .
H14 H 0.676671 1.146335 0.765443 0.036 Uiso 1 1 calc R U . . .
C15 C 0.5754(2) 1.2422(2) 0.71657(9) 0.0314(4) Uani 1 1 d . . . . .
H15 H 0.643660 1.245113 0.690521 0.038 Uiso 1 1 calc R U . . .
C16 C 0.4559(2) 1.2970(2) 0.70919(9) 0.0294(4) Uani 1 1 d . . . . .
C17 C 0.3543(2) 1.2837(2) 0.74713(9) 0.0301(4) Uani 1 1 d . . . . .
H17 H 0.269149 1.314722 0.741706 0.036 Uiso 1 1 calc R U . . .
C18 C 0.3747(2) 1.2264(2) 0.79236(9) 0.0287(4) Uani 1 1 d . . . . .
H18 H 0.304278 1.219602 0.817513 0.034 Uiso 1 1 calc R U . . .
C19 C 0.4344(3) 1.3724(2) 0.66543(9) 0.0311(4) Uani 1 1 d . . . . .
C20 C 0.5485(3) 1.4549(2) 0.64438(9) 0.0340(5) Uani 1 1 d . . . . .
C21 C 0.5196(3) 1.5279(3) 0.60513(10) 0.0368(5) Uani 1 1 d . . . . .
H21 H 0.597367 1.583296 0.591353 0.044 Uiso 1 1 calc R U . . .
C22 C 0.2708(3) 1.4459(3) 0.60570(10) 0.0401(5) Uani 1 1 d . . . . .
H22 H 0.174635 1.443770 0.592428 0.048 Uiso 1 1 calc R U . . .
C23 C 0.2945(3) 1.3717(3) 0.64466(10) 0.0377(5) Uani 1 1 d . . . . .
H23 H 0.213855 1.318750 0.657793 0.045 Uiso 1 1 calc R U . . .
C24 C 0.3551(3) 1.5965(3) 0.54300(12) 0.0476(6) Uani 1 1 d . . . . .
H24A H 0.440391 1.672266 0.543511 0.071 Uiso 1 1 calc R U . . .
H24B H 0.271394 1.634741 0.550117 0.071 Uiso 1 1 calc R U . . .
H24C H 0.335310 1.532116 0.506706 0.071 Uiso 1 1 calc R U . . .
N6 N 0.51177(19) 0.6236(2) 0.85040(7) 0.0290(4) Uani 1 1 d . . . . .
N7 N 0.1572(2) 0.9726(2) 0.60848(8) 0.0352(4) Uani 1 1 d . . . . .
N8 N 0.0509(3) 0.8492(3) 0.73234(10) 0.0502(6) Uani 1 1 d . . . . .
N9 N -0.0442(3) 0.9126(4) 0.74370(12) 0.0610(7) Uani 1 1 d . . . . .
N10 N -0.1295(5) 0.9643(6) 0.76024(18) 0.1029(16) Uani 1 1 d . . . . .
C25 C 0.4287(2) 0.5936(2) 0.89399(8) 0.0250(4) Uani 1 1 d . . . . .
C26 C 0.3532(2) 0.6865(2) 0.91876(9) 0.0276(4) Uani 1 1 d . . . . .
H26 H 0.357115 0.770508 0.906853 0.033 Uiso 1 1 calc R U . . .
C27 C 0.2720(2) 0.6558(2) 0.96111(9) 0.0296(4) Uani 1 1 d . . . . .
H27 H 0.219795 0.718793 0.977803 0.036 Uiso 1 1 calc R U . . .
C28 C 0.2666(2) 0.5342(2) 0.97917(9) 0.0318(4) Uani 1 1 d . . . . .
H28 H 0.210605 0.513639 1.007968 0.038 Uiso 1 1 calc R U . . .
C29 C 0.3434(3) 0.4430(2) 0.95490(10) 0.0324(4) Uani 1 1 d . . . . .
H29 H 0.340562 0.359781 0.967292 0.039 Uiso 1 1 calc R U . . .
C30 C 0.4248(2) 0.4723(2) 0.91249(9) 0.0292(4) Uani 1 1 d . . . . .
H30 H 0.477785 0.409511 0.896161 0.035 Uiso 1 1 calc R U . . .
C31 C 0.6592(2) 0.6183(2) 0.85473(8) 0.0252(4) Uani 1 1 d . . . . .
C32 C 0.7442(2) 0.6624(2) 0.90575(9) 0.0283(4) Uani 1 1 d . . . . .
H32 H 0.703952 0.696659 0.937946 0.034 Uiso 1 1 calc R U . . .
C33 C 0.8880(2) 0.6563(2) 0.90959(10) 0.0342(5) Uani 1 1 d . . . . .
H33 H 0.945775 0.685564 0.944506 0.041 Uiso 1 1 calc R U . . .
C34 C 0.9473(2) 0.6077(3) 0.86276(11) 0.0369(5) Uani 1 1 d . . . . .
H34 H 1.046146 0.605248 0.865443 0.044 Uiso 1 1 calc R U . . .
C35 C 0.8629(2) 0.5625(3) 0.81201(11) 0.0358(5) Uani 1 1 d . . . . .
H35 H 0.903782 0.528689 0.779921 0.043 Uiso 1 1 calc R U . . .
C36 C 0.7183(2) 0.5666(2) 0.80782(9) 0.0293(4) Uani 1 1 d . . . . .
H36 H 0.659988 0.534186 0.773043 0.035 Uiso 1 1 calc R U . . .
C37 C 0.4510(2) 0.6693(2) 0.80668(8) 0.0277(4) Uani 1 1 d . . . . .
C38 C 0.3021(2) 0.6235(2) 0.78897(9) 0.0304(4) Uani 1 1 d . . . . .
H38 H 0.243023 0.555137 0.804485 0.036 Uiso 1 1 calc R U . . .
C39 C 0.2407(2) 0.6771(2) 0.74910(9) 0.0308(4) Uani 1 1 d . . . . .
H39 H 0.139429 0.645886 0.737838 0.037 Uiso 1 1 calc R U . . .
C40 C 0.3250(2) 0.7762(2) 0.72513(9) 0.0293(4) Uani 1 1 d . . . . .
C41 C 0.4751(2) 0.8143(2) 0.74028(9) 0.0308(4) Uani 1 1 d . . . . .
H41 H 0.534988 0.877185 0.722670 0.037 Uiso 1 1 calc R U . . .
C42 C 0.5374(2) 0.7621(2) 0.78028(9) 0.0311(4) Uani 1 1 d . . . . .
H42 H 0.639398 0.789149 0.789932 0.037 Uiso 1 1 calc R U . . .
C43 C 0.2628(3) 0.8448(2) 0.68524(9) 0.0313(4) Uani 1 1 d . . . . .
C44 C 0.1294(3) 0.8777(3) 0.68791(10) 0.0361(5) Uani 1 1 d . . . . .
C45 C 0.0777(3) 0.9388(3) 0.64851(10) 0.0398(5) Uani 1 1 d . . . . .
H45 H -0.015118 0.957049 0.649746 0.048 Uiso 1 1 calc R U . . .
C46 C 0.2903(3) 0.9538(3) 0.60668(10) 0.0405(5) Uani 1 1 d . . . . .
H46 H 0.347633 0.984902 0.579743 0.049 Uiso 1 1 calc R U . . .
C47 C 0.3444(3) 0.8888(3) 0.64430(10) 0.0374(5) Uani 1 1 d . . . . .
H47 H 0.438416 0.873631 0.642362 0.045 Uiso 1 1 calc R U . . .
C48 C 0.0930(3) 1.0292(3) 0.56525(12) 0.0499(7) Uani 1 1 d . . . . .
H48A H 0.021595 0.953967 0.539580 0.075 Uiso 1 1 calc R U . . .
H48B H 0.169353 1.071314 0.544978 0.075 Uiso 1 1 calc R U . . .
H48C H 0.045457 1.099827 0.582500 0.075 Uiso 1 1 calc R U . . .

loop_
_atom_site_aniso_label
_atom_site_aniso_U_11
_atom_site_aniso_U_22
_atom_site_aniso_U_33
_atom_site_aniso_U_23
_atom_site_aniso_U_13
_atom_site_aniso_U_12
Cl1 0.0602(4) 0.0482(4) 0.0642(5) 0.0211(3) 0.0165(3) 0.0137(3)
Cl2 0.0491(4) 0.1068(7) 0.0915(7) 0.0423(6) 0.0211(4) 0.0325(5)
O1 0.099(3) 0.136(3) 0.085(2) 0.054(2) -0.0031(19) -0.022(2)
O2 0.091(3) 0.205(5) 0.147(4) 0.009(4) 0.049(3) 0.025(3)
O3 0.0649(17) 0.118(3) 0.102(2) 0.053(2) 0.0338(16) 0.0320(18)
O4 0.0601(16) 0.121(3) 0.097(2) 0.062(2) 0.0174(15) 0.0185(16)
O5 0.078(2) 0.123(3) 0.079(2) 0.0196(18) 0.0368(16) 0.0187(18)
N1 0.0221(8) 0.0346(9) 0.0281(9) 0.0150(7) 0.0028(6) 0.0062(7)
N2 0.0465(11) 0.0386(10) 0.0276(9) 0.0125(8) 0.0020(8) 0.0108(9)
N3 0.0357(11) 0.0616(14) 0.0421(12) 0.0286(11) 0.0059(9) 0.0047(10)
N4 0.0429(12) 0.0672(16) 0.0459(13) 0.0268(12) 0.0025(10) 0.0010(11)
N5 0.0488(15) 0.100(2) 0.079(2) 0.0467(19) 0.0107(14) -0.0072(15)
C1 0.0235(9) 0.0246(9) 0.0280(10) 0.0108(7) 0.0050(7) 0.0086(7)
C2 0.0277(9) 0.0292(9) 0.0270(10) 0.0083(8) 0.0019(7) 0.0079(8)
C3 0.0354(11) 0.0346(10) 0.0295(10) 0.0134(8) 0.0092(8) 0.0170(9)
C4 0.0292(10) 0.0332(10) 0.0457(13) 0.0193(9) 0.0160(9) 0.0158(9)
C5 0.0225(9) 0.0309(10) 0.0442(12) 0.0130(9) 0.0053(8) 0.0073(8)
C6 0.0251(9) 0.0279(9) 0.0309(10) 0.0084(8) 0.0026(7) 0.0069(8)
C7 0.0234(9) 0.0304(9) 0.0252(9) 0.0104(7) 0.0044(7) 0.0084(7)
C8 0.0269(10) 0.0286(10) 0.0383(11) 0.0134(8) 0.0023(8) 0.0075(8)
C9 0.0271(10) 0.0326(11) 0.0467(13) 0.0132(9) 0.0001(9) 0.0041(8)
C10 0.0248(10) 0.0403(12) 0.0416(12) 0.0127(10) 0.0006(8) 0.0119(9)
C11 0.0313(11) 0.0335(10) 0.0359(11) 0.0136(9) 0.0058(8) 0.0146(9)
C12 0.0273(10) 0.0275(9) 0.0310(10) 0.0106(8) 0.0054(8) 0.0081(8)
C13 0.0287(10) 0.0267(9) 0.0243(9) 0.0084(7) 0.0016(7) 0.0069(8)
C14 0.0294(10) 0.0319(10) 0.0299(10) 0.0102(8) 0.0053(8) 0.0090(8)
C15 0.0335(11) 0.0356(11) 0.0275(10) 0.0099(8) 0.0081(8) 0.0096(9)
C16 0.0323(10) 0.0315(10) 0.0247(10) 0.0085(8) 0.0032(8) 0.0068(8)
C17 0.0292(10) 0.0329(10) 0.0312(11) 0.0107(8) 0.0033(8) 0.0109(8)
C18 0.0285(10) 0.0334(10) 0.0276(10) 0.0114(8) 0.0052(8) 0.0102(8)
C19 0.0374(11) 0.0324(10) 0.0240(10) 0.0080(8) 0.0022(8) 0.0086(9)
C20 0.0376(12) 0.0372(11) 0.0274(10) 0.0098(9) 0.0027(8) 0.0077(9)
C21 0.0451(13) 0.0378(11) 0.0279(11) 0.0119(9) 0.0043(9) 0.0074(10)
C22 0.0385(12) 0.0519(14) 0.0330(12) 0.0158(10) 0.0003(9) 0.0132(11)
C23 0.0364(12) 0.0460(13) 0.0312(11) 0.0147(10) 0.0015(9) 0.0068(10)
C24 0.0598(17) 0.0503(15) 0.0393(13) 0.0233(12) 0.0004(12) 0.0169(13)
N6 0.0265(8) 0.0416(10) 0.0273(9) 0.0159(7) 0.0066(7) 0.0173(7)
N7 0.0335(10) 0.0437(10) 0.0305(10) 0.0193(8) -0.0023(7) 0.0064(8)
N8 0.0431(12) 0.0807(17) 0.0467(13) 0.0369(12) 0.0161(10) 0.0320(12)
N9 0.0495(14) 0.098(2) 0.0590(16) 0.0430(15) 0.0191(12) 0.0389(15)
N10 0.102(3) 0.167(4) 0.099(3) 0.080(3) 0.062(2) 0.095(3)
C25 0.0224(9) 0.0311(9) 0.0238(9) 0.0082(7) 0.0024(7) 0.0099(7)
C26 0.0263(9) 0.0315(10) 0.0294(10) 0.0104(8) 0.0035(7) 0.0129(8)
C27 0.0253(9) 0.0366(11) 0.0295(10) 0.0070(8) 0.0036(8) 0.0128(8)
C28 0.0274(10) 0.0393(11) 0.0296(10) 0.0106(9) 0.0065(8) 0.0070(9)
C29 0.0356(11) 0.0304(10) 0.0348(11) 0.0130(8) 0.0068(9) 0.0093(9)
C30 0.0312(10) 0.0289(10) 0.0306(10) 0.0076(8) 0.0041(8) 0.0127(8)
C31 0.0247(9) 0.0264(9) 0.0284(10) 0.0111(7) 0.0043(7) 0.0096(7)
C32 0.0291(10) 0.0279(9) 0.0293(10) 0.0094(8) 0.0020(8) 0.0077(8)
C33 0.0267(10) 0.0326(10) 0.0424(12) 0.0160(9) -0.0032(9) 0.0013(8)
C34 0.0221(10) 0.0391(12) 0.0548(14) 0.0222(11) 0.0088(9) 0.0070(9)
C35 0.0303(11) 0.0404(12) 0.0426(13) 0.0160(10) 0.0152(9) 0.0117(9)
C36 0.0279(10) 0.0322(10) 0.0305(10) 0.0095(8) 0.0069(8) 0.0098(8)
C37 0.0313(10) 0.0324(10) 0.0237(9) 0.0081(8) 0.0021(7) 0.0153(8)
C38 0.0308(10) 0.0344(10) 0.0287(10) 0.0107(8) 0.0040(8) 0.0105(9)
C39 0.0282(10) 0.0376(11) 0.0293(10) 0.0108(8) 0.0033(8) 0.0105(9)
C40 0.0309(10) 0.0341(10) 0.0245(10) 0.0073(8) 0.0005(8) 0.0115(8)
C41 0.0315(11) 0.0330(10) 0.0312(11) 0.0133(8) 0.0068(8) 0.0088(8)
C42 0.0312(10) 0.0334(10) 0.0300(10) 0.0105(8) 0.0014(8) 0.0083(8)
C43 0.0375(11) 0.0335(10) 0.0249(10) 0.0108(8) 0.0025(8) 0.0096(9)
C44 0.0348(11) 0.0463(13) 0.0309(11) 0.0177(10) 0.0024(9) 0.0102(10)
C45 0.0352(12) 0.0532(14) 0.0359(12) 0.0218(11) 0.0016(9) 0.0116(11)
C46 0.0382(12) 0.0557(15) 0.0309(11) 0.0198(11) 0.0047(9) 0.0096(11)
C47 0.0341(11) 0.0484(13) 0.0338(12) 0.0162(10) 0.0057(9) 0.0119(10)
C48 0.0484(15) 0.0624(17) 0.0451(15) 0.0326(13) -0.0075(11) 0.0121(13)

loop_
_atom_type_symbol
_atom_type_description
_atom_type_scat_dispersion_real
_atom_type_scat_dispersion_imag
_atom_type_scat_source
C C 0.0137 0.0067 'International Tables Vol C Tables 4.2.6.8 and 6.1.1.4'
H H 0.0000 0.0000 'International Tables Vol C Tables 4.2.6.8 and 6.1.1.4'
Cl Cl 0.3281 0.5435 'International Tables Vol C Tables 4.2.6.8 and 6.1.1.4'
N N 0.0241 0.0134 'International Tables Vol C Tables 4.2.6.8 and 6.1.1.4'
O O 0.0389 0.0241 'International Tables Vol C Tables 4.2.6.8 and 6.1.1.4'

loop_
_geom_angle_atom_site_label_1
_geom_angle_atom_site_label_2
_geom_angle_atom_site_label_3
_geom_angle
_geom_angle_site_symmetry_1
_geom_angle_site_symmetry_3
_geom_angle_publ_flag
H1A O1 H1B 104.5 . . ?
H2A O2 H2B 109.5 . . ?
H3A O3 H3B 109.5 . . ?
H4A O4 H4B 109.5 . . ?
H5A O5 H5B 104.5 . . ?
C1 N1 C7 117.06(16) . . ?
C13 N1 C1 122.40(16) . . ?
C13 N1 C7 120.14(17) . . ?
C21 N2 C24 119.2(2) . . ?
C22 N2 C21 121.3(2) . . ?
C22 N2 C24 119.5(2) . . ?
N4 N3 C20 118.1(2) . . ?
N5 N4 N3 170.6(3) . . ?
C2 C1 N1 120.09(18) . . ?
C6 C1 N1 120.62(18) . . ?
C6 C1 C2 119.27(19) . . ?
C1 C2 H2 120.0 . . ?
C3 C2 C1 120.0(2) . . ?
C3 C2 H2 120.0 . . ?
C2 C3 H3 119.7 . . ?
C4 C3 C2 120.7(2) . . ?
C4 C3 H3 119.7 . . ?
C3 C4 H4 120.4 . . ?
C3 C4 C5 119.2(2) . . ?
C5 C4 H4 120.4 . . ?
C4 C5 H5 119.7 . . ?
C6 C5 C4 120.6(2) . . ?
C6 C5 H5 119.7 . . ?
C1 C6 H6 119.9 . . ?
C5 C6 C1 120.1(2) . . ?
C5 C6 H6 119.9 . . ?
C8 C7 N1 120.91(18) . . ?
C8 C7 C12 119.62(19) . . ?
C12 C7 N1 119.43(18) . . ?
C7 C8 H8 120.0 . . ?
C7 C8 C9 120.03(19) . . ?
C9 C8 H8 120.0 . . ?
C8 C9 H9 119.9 . . ?
C10 C9 C8 120.2(2) . . ?
C10 C9 H9 119.9 . . ?
C9 C10 H10 120.1 . . ?
C11 C10 C9 119.7(2) . . ?
C11 C10 H10 120.1 . . ?
C10 C11 H11 119.8 . . ?
C10 C11 C12 120.38(19) . . ?
C12 C11 H11 119.8 . . ?
C7 C12 H12 120.0 . . ?
C11 C12 C7 120.0(2) . . ?
C11 C12 H12 120.0 . . ?
C14 C13 N1 120.86(18) . . ?
C18 C13 N1 121.37(18) . . ?
C18 C13 C14 117.75(18) . . ?
C13 C14 H14 119.2 . . ?
C15 C14 C13 121.6(2) . . ?
C15 C14 H14 119.2 . . ?
C14 C15 H15 119.6 . . ?
C14 C15 C16 120.7(2) . . ?
C16 C15 H15 119.6 . . ?
C15 C16 C17 117.46(19) . . ?
C15 C16 C19 123.9(2) . . ?
C17 C16 C19 118.64(19) . . ?
C16 C17 H17 119.1 . . ?
C18 C17 C16 121.8(2) . . ?
C18 C17 H17 119.1 . . ?
C13 C18 H18 119.7 . . ?
C17 C18 C13 120.5(2) . . ?
C17 C18 H18 119.7 . . ?
C20 C19 C16 123.9(2) . . ?
C23 C19 C16 120.2(2) . . ?
C23 C19 C20 115.7(2) . . ?
N3 C20 C19 117.9(2) . . ?
C21 C20 N3 121.5(2) . . ?
C21 C20 C19 120.6(2) . . ?
N2 C21 C20 120.4(2) . . ?
N2 C21 H21 119.8 . . ?
C20 C21 H21 119.8 . . ?
N2 C22 H22 119.9 . . ?
N2 C22 C23 120.2(2) . . ?
C23 C22 H22 119.9 . . ?
C19 C23 H23 119.1 . . ?
C22 C23 C19 121.8(2) . . ?
C22 C23 H23 119.1 . . ?
N2 C24 H24A 109.5 . . ?
N2 C24 H24B 109.5 . . ?
N2 C24 H24C 109.5 . . ?
H24A C24 H24B 109.5 . . ?
H24A C24 H24C 109.5 . . ?
H24B C24 H24C 109.5 . . ?
C31 N6 C25 118.86(16) . . ?
C37 N6 C25 119.68(16) . . ?
C37 N6 C31 121.21(17) . . ?
C45 N7 C48 118.5(2) . . ?
C46 N7 C45 121.4(2) . . ?
C46 N7 C48 120.1(2) . . ?
N9 N8 C44 117.6(2) . . ?
N10 N9 N8 171.0(3) . . ?
C26 C25 N6 120.20(18) . . ?
C26 C25 C30 119.79(19) . . ?
C30 C25 N6 119.99(18) . . ?
C25 C26 H26 120.2 . . ?
C25 C26 C27 119.63(19) . . ?
C27 C26 H26 120.2 . . ?
C26 C27 H27 119.6 . . ?
C28 C27 C26 120.71(19) . . ?
C28 C27 H27 119.6 . . ?
C27 C28 H28 120.3 . . ?
C29 C28 C27 119.4(2) . . ?
C29 C28 H28 120.3 . . ?
C28 C29 H29 119.8 . . ?
C28 C29 C30 120.5(2) . . ?
C30 C29 H29 119.8 . . ?
C25 C30 H30 120.0 . . ?
C29 C30 C25 119.95(19) . . ?
C29 C30 H30 120.0 . . ?
C32 C31 N6 120.39(19) . . ?
C32 C31 C36 119.74(19) . . ?
C36 C31 N6 119.86(19) . . ?
C31 C32 H32 120.0 . . ?
C33 C32 C31 119.9(2) . . ?
C33 C32 H32 120.0 . . ?
C32 C33 H33 119.9 . . ?
C34 C33 C32 120.2(2) . . ?
C34 C33 H33 119.9 . . ?
C33 C34 H34 120.0 . . ?
C33 C34 C35 120.1(2) . . ?
C35 C34 H34 120.0 . . ?
C34 C35 H35 119.9 . . ?
C34 C35 C36 120.2(2) . . ?
C36 C35 H35 119.9 . . ?
C31 C36 H36 120.1 . . ?
C35 C36 C31 119.8(2) . . ?
C35 C36 H36 120.1 . . ?
C38 C37 N6 120.52(19) . . ?
C42 C37 N6 120.77(19) . . ?
C42 C37 C38 118.71(19) . . ?
C37 C38 H38 119.8 . . ?
C39 C38 C37 120.4(2) . . ?
C39 C38 H38 119.8 . . ?
C38 C39 H39 119.5 . . ?
C38 C39 C40 121.0(2) . . ?
C40 C39 H39 119.5 . . ?
C39 C40 C41 118.15(19) . . ?
C39 C40 C43 123.1(2) . . ?
C41 C40 C43 118.8(2) . . ?
C40 C41 H41 119.4 . . ?
C42 C41 C40 121.2(2) . . ?
C42 C41 H41 119.4 . . ?
C37 C42 H42 119.9 . . ?
C41 C42 C37 120.2(2) . . ?
C41 C42 H42 119.9 . . ?
C44 C43 C40 123.8(2) . . ?
C44 C43 C47 116.5(2) . . ?
C47 C43 C40 119.6(2) . . ?
C43 C44 N8 118.3(2) . . ?
C45 C44 N8 121.4(2) . . ?
C45 C44 C43 120.3(2) . . ?
N7 C45 C44 120.7(2) . . ?
N7 C45 H45 119.6 . . ?
C44 C45 H45 119.6 . . ?
N7 C46 H46 120.2 . . ?
N7 C46 C47 119.7(2) . . ?
C47 C46 H46 120.2 . . ?
C43 C47 H47 119.4 . . ?
C46 C47 C43 121.1(2) . . ?
C46 C47 H47 119.4 . . ?
N7 C48 H48A 109.5 . . ?
N7 C48 H48B 109.5 . . ?
N7 C48 H48C 109.5 . . ?
H48A C48 H48B 109.5 . . ?
H48A C48 H48C 109.5 . . ?
H48B C48 H48C 109.5 . . ?

loop_
_geom_bond_atom_site_label_1
_geom_bond_atom_site_label_2
_geom_bond_distance
_geom_bond_site_symmetry_2
_geom_bond_publ_flag
O1 H1A 0.8498 . ?
O1 H1B 0.8511 . ?
O2 H2A 0.8700 . ?
O2 H2B 0.8695 . ?
O3 H3A 0.8503 . ?
O3 H3B 0.8502 . ?
O4 H4A 0.8500 . ?
O4 H4B 0.8492 . ?
O5 H5A 0.8506 . ?
O5 H5B 0.8499 . ?
N1 C1 1.421(3) . ?
N1 C7 1.428(3) . ?
N1 C13 1.405(2) . ?
N2 C21 1.341(3) . ?
N2 C22 1.337(3) . ?
N2 C24 1.488(3) . ?
N3 N4 1.241(3) . ?
N3 C20 1.406(3) . ?
N4 N5 1.133(4) . ?
C1 C2 1.400(3) . ?
C1 C6 1.390(3) . ?
C2 H2 0.9500 . ?
C2 C3 1.391(3) . ?
C3 H3 0.9500 . ?
C3 C4 1.381(3) . ?
C4 H4 0.9500 . ?
C4 C5 1.393(3) . ?
C5 H5 0.9500 . ?
C5 C6 1.388(3) . ?
C6 H6 0.9500 . ?
C7 C8 1.387(3) . ?
C7 C12 1.393(3) . ?
C8 H8 0.9500 . ?
C8 C9 1.391(3) . ?
C9 H9 0.9500 . ?
C9 C10 1.385(3) . ?
C10 H10 0.9500 . ?
C10 C11 1.383(3) . ?
C11 H11 0.9500 . ?
C11 C12 1.388(3) . ?
C12 H12 0.9500 . ?
C13 C14 1.400(3) . ?
C13 C18 1.399(3) . ?
C14 H14 0.9500 . ?
C14 C15 1.387(3) . ?
C15 H15 0.9500 . ?
C15 C16 1.400(3) . ?
C16 C17 1.403(3) . ?
C16 C19 1.478(3) . ?
C17 H17 0.9500 . ?
C17 C18 1.387(3) . ?
C18 H18 0.9500 . ?
C19 C20 1.412(3) . ?
C19 C23 1.400(3) . ?
C20 C21 1.388(3) . ?
C21 H21 0.9500 . ?
C22 H22 0.9500 . ?
C22 C23 1.377(3) . ?
C23 H23 0.9500 . ?
C24 H24A 0.9800 . ?
C24 H24B 0.9800 . ?
C24 H24C 0.9800 . ?
N6 C25 1.426(3) . ?
N6 C31 1.422(3) . ?
N6 C37 1.406(2) . ?
N7 C45 1.343(3) . ?
N7 C46 1.333(3) . ?
N7 C48 1.477(3) . ?
N8 N9 1.247(3) . ?
N8 C44 1.416(3) . ?
N9 N10 1.127(4) . ?
C25 C26 1.391(3) . ?
C25 C30 1.391(3) . ?
C26 H26 0.9500 . ?
C26 C27 1.392(3) . ?
C27 H27 0.9500 . ?
C27 C28 1.386(3) . ?
C28 H28 0.9500 . ?
C28 C29 1.384(3) . ?
C29 H29 0.9500 . ?
C29 C30 1.391(3) . ?
C30 H30 0.9500 . ?
C31 C32 1.391(3) . ?
C31 C36 1.392(3) . ?
C32 H32 0.9500 . ?
C32 C33 1.390(3) . ?
C33 H33 0.9500 . ?
C33 C34 1.382(4) . ?
C34 H34 0.9500 . ?
C34 C35 1.383(4) . ?
C35 H35 0.9500 . ?
C35 C36 1.392(3) . ?
C36 H36 0.9500 . ?
C37 C38 1.402(3) . ?
C37 C42 1.399(3) . ?
C38 H38 0.9500 . ?
C38 C39 1.381(3) . ?
C39 H39 0.9500 . ?
C39 C40 1.394(3) . ?
C40 C41 1.401(3) . ?
C40 C43 1.487(3) . ?
C41 H41 0.9500 . ?
C41 C42 1.379(3) . ?
C42 H42 0.9500 . ?
C43 C44 1.395(3) . ?
C43 C47 1.404(3) . ?
C44 C45 1.381(3) . ?
C45 H45 0.9500 . ?
C46 H46 0.9500 . ?
C46 C47 1.385(3) . ?
C47 H47 0.9500 . ?
C48 H48A 0.9800 . ?
C48 H48B 0.9800 . ?
C48 H48C 0.9800 . ?

loop_
_geom_torsion_atom_site_label_1
_geom_torsion_atom_site_label_2
_geom_torsion_atom_site_label_3
_geom_torsion_atom_site_label_4
_geom_torsion
_geom_torsion_site_symmetry_1
_geom_torsion_site_symmetry_2
_geom_torsion_site_symmetry_3
_geom_torsion_site_symmetry_4
_geom_torsion_publ_flag
N1 C1 C2 C3 -179.15(18) . . . . ?
N1 C1 C6 C5 -179.18(18) . . . . ?
N1 C7 C8 C9 178.3(2) . . . . ?
N1 C7 C12 C11 -178.32(19) . . . . ?
N1 C13 C14 C15 -174.5(2) . . . . ?
N1 C13 C18 C17 175.1(2) . . . . ?
N2 C22 C23 C19 0.2(4) . . . . ?
N3 C20 C21 N2 -176.6(2) . . . . ?
N4 N3 C20 C19 173.6(3) . . . . ?
N4 N3 C20 C21 -9.9(4) . . . . ?
C1 N1 C7 C8 -125.4(2) . . . . ?
C1 N1 C7 C12 52.1(3) . . . . ?
C1 N1 C13 C14 -157.6(2) . . . . ?
C1 N1 C13 C18 24.0(3) . . . . ?
C1 C2 C3 C4 -1.1(3) . . . . ?
C2 C1 C6 C5 2.4(3) . . . . ?
C2 C3 C4 C5 1.2(3) . . . . ?
C3 C4 C5 C6 0.5(3) . . . . ?
C4 C5 C6 C1 -2.3(3) . . . . ?
C6 C1 C2 C3 -0.7(3) . . . . ?
C7 N1 C1 C2 31.9(3) . . . . ?
C7 N1 C1 C6 -146.47(19) . . . . ?
C7 N1 C13 C14 29.9(3) . . . . ?
C7 N1 C13 C18 -148.5(2) . . . . ?
C7 C8 C9 C10 -0.2(4) . . . . ?
C8 C7 C12 C11 -0.7(3) . . . . ?
C8 C9 C10 C11 -0.4(4) . . . . ?
C9 C10 C11 C12 0.3(4) . . . . ?
C10 C11 C12 C7 0.2(3) . . . . ?
C12 C7 C8 C9 0.7(3) . . . . ?
C13 N1 C1 C2 -140.8(2) . . . . ?
C13 N1 C1 C6 40.8(3) . . . . ?
C13 N1 C7 C8 47.5(3) . . . . ?
C13 N1 C7 C12 -134.9(2) . . . . ?
C13 C14 C15 C16 -0.6(3) . . . . ?
C14 C13 C18 C17 -3.3(3) . . . . ?
C14 C15 C16 C17 -3.3(3) . . . . ?
C14 C15 C16 C19 174.1(2) . . . . ?
C15 C16 C17 C18 3.9(3) . . . . ?
C15 C16 C19 C20 -31.8(3) . . . . ?
C15 C16 C19 C23 152.3(2) . . . . ?
C16 C17 C18 C13 -0.6(3) . . . . ?
C16 C19 C20 N3 -0.3(3) . . . . ?
C16 C19 C20 C21 -176.9(2) . . . . ?
C16 C19 C23 C22 177.0(2) . . . . ?
C17 C16 C19 C20 145.6(2) . . . . ?
C17 C16 C19 C23 -30.3(3) . . . . ?
C18 C13 C14 C15 4.0(3) . . . . ?
C19 C16 C17 C18 -173.6(2) . . . . ?
C19 C20 C21 N2 -0.2(4) . . . . ?
C20 C19 C23 C22 0.7(4) . . . . ?
C21 N2 C22 C23 -1.2(4) . . . . ?
C22 N2 C21 C20 1.2(4) . . . . ?
C23 C19 C20 N3 175.8(2) . . . . ?
C23 C19 C20 C21 -0.8(3) . . . . ?
C24 N2 C21 C20 -177.9(2) . . . . ?
C24 N2 C22 C23 177.9(2) . . . . ?
N6 C25 C26 C27 179.74(19) . . . . ?
N6 C25 C30 C29 -179.8(2) . . . . ?
N6 C31 C32 C33 179.71(19) . . . . ?
N6 C31 C36 C35 179.48(19) . . . . ?
N6 C37 C38 C39 174.7(2) . . . . ?
N6 C37 C42 C41 -175.1(2) . . . . ?
N7 C46 C47 C43 -1.4(4) . . . . ?
N8 C44 C45 N7 176.0(3) . . . . ?
N9 N8 C44 C43 159.9(3) . . . . ?
N9 N8 C44 C45 -18.9(4) . . . . ?
C25 N6 C31 C32 -36.5(3) . . . . ?
C25 N6 C31 C36 142.4(2) . . . . ?
C25 N6 C37 C38 -32.1(3) . . . . ?
C25 N6 C37 C42 147.4(2) . . . . ?
C25 C26 C27 C28 0.6(3) . . . . ?
C26 C25 C30 C29 1.3(3) . . . . ?
C26 C27 C28 C29 0.3(3) . . . . ?
C27 C28 C29 C30 -0.4(3) . . . . ?
C28 C29 C30 C25 -0.4(3) . . . . ?
C30 C25 C26 C27 -1.4(3) . . . . ?
C31 N6 C25 C26 127.3(2) . . . . ?
C31 N6 C25 C30 -51.6(3) . . . . ?
C31 N6 C37 C38 153.6(2) . . . . ?
C31 N6 C37 C42 -26.9(3) . . . . ?
C31 C32 C33 C34 0.6(3) . . . . ?
C32 C31 C36 C35 -1.6(3) . . . . ?
C32 C33 C34 C35 -1.2(3) . . . . ?
C33 C34 C35 C36 0.4(3) . . . . ?
C34 C35 C36 C31 1.0(3) . . . . ?
C36 C31 C32 C33 0.8(3) . . . . ?
C37 N6 C25 C26 -47.1(3) . . . . ?
C37 N6 C25 C30 134.0(2) . . . . ?
C37 N6 C31 C32 137.9(2) . . . . ?
C37 N6 C31 C36 -43.2(3) . . . . ?
C37 C38 C39 C40 0.8(3) . . . . ?
C38 C37 C42 C41 4.4(3) . . . . ?
C38 C39 C40 C41 3.6(3) . . . . ?
C38 C39 C40 C43 -175.2(2) . . . . ?
C39 C40 C41 C42 -4.0(3) . . . . ?
C39 C40 C43 C44 34.5(3) . . . . ?
C39 C40 C43 C47 -150.0(2) . . . . ?
C40 C41 C42 C37 0.0(3) . . . . ?
C40 C43 C44 N8 2.6(4) . . . . ?
C40 C43 C44 C45 -178.6(2) . . . . ?
C40 C43 C47 C46 -179.6(2) . . . . ?
C41 C40 C43 C44 -144.3(2) . . . . ?
C41 C40 C43 C47 31.2(3) . . . . ?
C42 C37 C38 C39 -4.8(3) . . . . ?
C43 C40 C41 C42 174.9(2) . . . . ?
C43 C44 C45 N7 -2.7(4) . . . . ?
C44 C43 C47 C46 -3.7(4) . . . . ?
C45 N7 C46 C47 4.8(4) . . . . ?
C46 N7 C45 C44 -2.8(4) . . . . ?
C47 C43 C44 N8 -173.1(2) . . . . ?
C47 C43 C44 C45 5.7(4) . . . . ?
C48 N7 C45 C44 176.0(3) . . . . ?
C48 N7 C46 C47 -174.0(3) . . . . ?
